data_1560178
loop_
_publ_author_name
'He, Tao'
'Wang, Guoqiang'
'Long, Peng-Wei'
'Kemper, Sebastian'
'Irran, Elisabeth'
'Klare, Hendrik F. T.'
'Oestreich, Martin'

_publ_section_title
;
 Intramolecular Friedel-Crafts alkylation with a silylium-ion-activated
 cyclopropyl group: formation of tricyclic ring systems from
 benzyl-substituted vinylcyclopropanes and hydrosilanes.
;
_journal_issue 2
_journal_name_full 'Chemical science'
_journal_page_first 569
_journal_page_last 575
_journal_paper_doi 10.1039/d0sc05553k
_journal_volume 12
_journal_year 2020
_chemical_formula_sum 'C26 H42 Si2'
_chemical_formula_weight 410.78
_space_group_IT_number 14
_space_group_name_Hall '-P 2ybc'
_space_group_name_H-M_alt 'P 1 21/c 1'
_symmetry_cell_setting monoclinic
_symmetry_space_group_name_H-M 'P 1 21/c 1'
_atom_sites_solution_hydrogens geom
_atom_sites_solution_primary direct
_atom_sites_solution_secondary difmap
_audit_creation_method 'CrysAlisPro 1.171.39.46 (Rigaku OD, 2018)'
_audit_update_record
;
2020-10-01 deposited with the CCDC.	2020-10-29 downloaded from the CCDC.
;
_cell_angle_alpha 90.00
_cell_angle_beta 103.617(4)
_cell_angle_gamma 90.00
_cell_formula_units_Z 2
_cell_length_a 12.1094(5)
_cell_length_b 11.0077(4)
_cell_length_c 9.4271(3)
_cell_measurement_reflns_used 2093
_cell_measurement_temperature 150(2)
_cell_measurement_theta_max 73.4330
_cell_measurement_theta_min 3.7370
_cell_volume 1221.28(8)
_computing_cell_refinement 'CrysAlisPro 1.171.39.46 (Rigaku OD, 2018)'
_computing_data_collection 'CrysAlisPro 1.171.39.46 (Rigaku OD, 2018)'
_computing_data_reduction 'CrysAlisPro 1.171.39.46 (Rigaku OD, 2018)'
_computing_structure_refinement 'SHELXL-97 (Sheldrick, 1997)'
_computing_structure_solution 'SHELXS-97 (Sheldrick, 1990)'
_diffrn_ambient_environment N~2~
_diffrn_ambient_temperature 150.01(10)
_diffrn_detector 'CCD plate'
_diffrn_detector_area_resol_mean 10.5435
_diffrn_detector_type Atlas
_diffrn_measured_fraction_theta_full 1.000
_diffrn_measured_fraction_theta_max 1.000
_diffrn_measurement_device 'four-circle diffractometer'
_diffrn_measurement_device_type 'SuperNova, Single source at offset/far, Atlas'
_diffrn_radiation_monochromator mirror
_diffrn_radiation_probe x-ray
_diffrn_radiation_type 'Cu K\a'
_diffrn_radiation_wavelength 1.54184
_diffrn_reflns_av_R_equivalents 0.0199
_diffrn_reflns_av_sigmaI/netI 0.0232
_diffrn_reflns_limit_h_max 9
_diffrn_reflns_limit_h_min -14
_diffrn_reflns_limit_k_max 13
_diffrn_reflns_limit_k_min -11
_diffrn_reflns_limit_l_max 11
_diffrn_reflns_limit_l_min -10
_diffrn_reflns_number 4197
_diffrn_reflns_theta_full 67.50
_diffrn_reflns_theta_max 67.50
_diffrn_reflns_theta_min 3.76
_diffrn_source 'micro-focus sealed X-ray tube'
_diffrn_source_type 'SuperNova (Cu) X-ray Source'
_exptl_absorpt_coefficient_mu 1.360
_exptl_absorpt_correction_T_max 0.9132
_exptl_absorpt_correction_T_min 0.7559
_exptl_absorpt_correction_type multi-scan
_exptl_absorpt_process_details
;
CrysAlisPro 1.171.39.46 (Rigaku Oxford Diffraction, 2018)
Empirical absorption correction using spherical harmonics,
 implemented in SCALE3 ABSPACK scaling algorithm.
;
_exptl_crystal_colour colourless
_exptl_crystal_density_diffrn 1.117
_exptl_crystal_density_method 'not measured'
_exptl_crystal_description block
_exptl_crystal_F_000 452
_exptl_crystal_recrystallization_method 'Re-crystallisation from solvent: ethyl acetate:cyclohexane (1:1)'
_exptl_crystal_size_max 0.22
_exptl_crystal_size_mid 0.17
_exptl_crystal_size_min 0.07
_refine_diff_density_max 0.275
_refine_diff_density_min -0.272
_refine_diff_density_rms 0.043
_refine_ls_extinction_method none
_refine_ls_goodness_of_fit_ref 1.053
_refine_ls_hydrogen_treatment constr
_refine_ls_matrix_type full
_refine_ls_number_parameters 149
_refine_ls_number_reflns 2195
_refine_ls_number_restraints 12
_refine_ls_restrained_S_all 1.053
_refine_ls_R_factor_all 0.0493
_refine_ls_R_factor_gt 0.0430
_refine_ls_shift/su_max 0.000
_refine_ls_shift/su_mean 0.000
_refine_ls_structure_factor_coef Fsqd
_refine_ls_weighting_details 'calc w=1/[\s^2^(Fo^2^)+(0.0593P)^2^+0.5287P] where P=(Fo^2^+2Fc^2^)/3'
_refine_ls_weighting_scheme calc
_refine_ls_wR_factor_gt 0.1145
_refine_ls_wR_factor_ref 0.1202
_reflns_number_gt 1903
_reflns_number_total 2195
_reflns_threshold_expression >2sigma(I)
_cod_data_source_file d0sc05553k2.cif
_cod_data_source_block cu-4086
_cod_depositor_comments 'Adding full bibliography for 1560178.cif.'
_cod_original_sg_symbol_H-M P21/c
_cod_database_code 1560178

loop_
_symmetry_equiv_pos_as_xyz
'x, y, z'
'-x, y+1/2, -z+1/2'
'-x, -y, -z'
'x, -y-1/2, z-1/2'

loop_
_atom_site_label
_atom_site_type_symbol
_atom_site_fract_x
_atom_site_fract_y
_atom_site_fract_z
_atom_site_U_iso_or_equiv
_atom_site_adp_type
_atom_site_occupancy
_atom_site_symmetry_multiplicity
_atom_site_calc_flag
_atom_site_refinement_flags
_atom_site_disorder_assembly
_atom_site_disorder_group
Si1 Si 0.20354(4) 0.05023(5) -0.64830(5) 0.03757(19) Uani 1 1 d . B .
C1 C 0.22880(16) -0.08173(18) -0.5169(2) 0.0423(5) Uani 1 1 d . . .
H1A H 0.1616 -0.0962 -0.4763 0.051 Uiso 1 1 calc R A 1
H1B H 0.2457 -0.1568 -0.5657 0.051 Uiso 1 1 calc R A 1
C2 C 0.3336(3) -0.0419(2) -0.3941(3) 0.0345(7) Uani 0.757(7) 1 d PU B 1
H2 H 0.4038 -0.0644 -0.4267 0.041 Uiso 0.757(7) 1 calc PR B 1
C3 C 0.3326(3) 0.0976(3) -0.3781(4) 0.0341(7) Uani 0.757(7) 1 d PU B 1
H3 H 0.2661 0.1184 -0.3367 0.041 Uiso 0.757(7) 1 calc PR B 1
C2X C 0.2799(8) -0.0235(7) -0.3656(8) 0.0315(16) Uani 0.243(7) 1 d PU B 2
H2X H 0.2191 0.0216 -0.3318 0.038 Uiso 0.243(7) 1 calc PR B 2
C3X C 0.3649(10) 0.0653(12) -0.3982(13) 0.0390(19) Uani 0.243(7) 1 d PU B 2
H3X H 0.4208 0.0148 -0.4351 0.047 Uiso 0.243(7) 1 calc PR B 2
C4 C 0.31033(18) 0.1538(2) -0.5291(2) 0.0486(5) Uani 1 1 d . . .
H4A H 0.3812 0.1578 -0.5641 0.058 Uiso 1 1 calc R B 1
H4B H 0.2792 0.2369 -0.5284 0.058 Uiso 1 1 calc R B 1
C5 C 0.33851(15) -0.10640(18) -0.24962(19) 0.0388(4) Uani 1 1 d . . .
H5A H 0.2621 -0.1043 -0.2289 0.047 Uiso 1 1 calc R B 1
H5B H 0.3590 -0.1926 -0.2590 0.047 Uiso 1 1 calc R B 1
C6 C 0.42355(14) -0.05007(16) -0.12191(18) 0.0327(4) Uani 1 1 d . B .
C7 C 0.46656(15) 0.06648(17) -0.13058(18) 0.0344(4) Uani 1 1 d . . .
C8 C 0.43650(18) 0.13926(19) -0.2704(2) 0.0457(5) Uani 1 1 d . B .
H8A H 0.4257 0.2251 -0.2456 0.055 Uiso 1 1 calc R C 1
H8B H 0.5015 0.1362 -0.3173 0.055 Uiso 1 1 calc R C 1
C9 C 0.45772(15) -0.11374(18) 0.00802(19) 0.0372(4) Uani 1 1 d . . .
H9 H 0.4283 -0.1931 0.0138 0.045 Uiso 1 1 calc R B .
C10 C 0.05537(17) 0.1095(2) -0.6789(2) 0.0495(5) Uani 1 1 d . . .
H10A H 0.0024 0.0471 -0.7316 0.059 Uiso 1 1 calc R B .
H10B H 0.0373 0.1225 -0.5829 0.059 Uiso 1 1 calc R . .
C11 C 0.0351(2) 0.2274(3) -0.7646(3) 0.0774(8) Uani 1 1 d . B .
H11A H 0.0843 0.2910 -0.7110 0.116 Uiso 1 1 calc R . .
H11B H -0.0446 0.2516 -0.7782 0.116 Uiso 1 1 calc R . .
H11C H 0.0524 0.2156 -0.8601 0.116 Uiso 1 1 calc R . .
C12 C 0.23971(19) 0.0219(2) -0.8267(2) 0.0576(6) Uani 1 1 d . . .
H12A H 0.2341 0.0998 -0.8803 0.069 Uiso 1 1 calc R B .
H12B H 0.3199 -0.0049 -0.8074 0.069 Uiso 1 1 calc R . .
C13 C 0.1676(2) -0.0706(3) -0.9244(3) 0.0664(7) Uani 1 1 d . B .
H13A H 0.1751 -0.1496 -0.8750 0.100 Uiso 1 1 calc R . .
H13B H 0.1928 -0.0776 -1.0155 0.100 Uiso 1 1 calc R . .
H13C H 0.0879 -0.0449 -0.9463 0.100 Uiso 1 1 calc R . .

loop_
_atom_site_aniso_label
_atom_site_aniso_U_11
_atom_site_aniso_U_22
_atom_site_aniso_U_33
_atom_site_aniso_U_23
_atom_site_aniso_U_13
_atom_site_aniso_U_12
Si1 0.0327(3) 0.0522(4) 0.0230(3) -0.0031(2) -0.00302(19) 0.0063(2)
C1 0.0405(10) 0.0484(11) 0.0290(9) -0.0056(8) -0.0096(8) 0.0025(8)
C2 0.0287(16) 0.0436(14) 0.0264(12) -0.0049(10) -0.0034(11) 0.0028(11)
C3 0.0309(17) 0.0393(18) 0.0277(13) -0.0045(12) -0.0021(11) 0.0068(12)
C2X 0.025(3) 0.042(3) 0.024(3) -0.006(2) -0.002(3) 0.005(3)
C3X 0.034(4) 0.049(4) 0.027(3) 0.000(3) -0.005(3) 0.003(3)
C4 0.0503(11) 0.0566(12) 0.0304(9) 0.0043(9) -0.0076(8) -0.0027(10)
C5 0.0344(9) 0.0471(11) 0.0285(9) -0.0026(8) -0.0053(7) -0.0004(8)
C6 0.0256(8) 0.0444(10) 0.0252(8) -0.0047(7) 0.0004(7) 0.0038(7)
C7 0.0297(8) 0.0456(10) 0.0247(8) -0.0029(7) -0.0003(7) 0.0033(7)
C8 0.0514(11) 0.0496(12) 0.0285(9) 0.0004(8) -0.0060(8) -0.0049(9)
C9 0.0339(9) 0.0446(10) 0.0288(9) -0.0015(8) -0.0015(7) -0.0011(8)
C10 0.0409(11) 0.0639(14) 0.0390(11) -0.0033(10) 0.0003(8) 0.0131(10)
C11 0.0681(16) 0.0721(17) 0.0778(18) 0.0076(14) -0.0114(14) 0.0263(14)
C12 0.0512(13) 0.0828(17) 0.0382(11) -0.0085(11) 0.0094(9) 0.0021(12)
C13 0.0605(14) 0.0928(19) 0.0413(12) -0.0214(12) 0.0029(10) 0.0119(13)

loop_
_atom_type_symbol
_atom_type_description
_atom_type_scat_dispersion_real
_atom_type_scat_dispersion_imag
_atom_type_scat_source
C C 0.0181 0.0091 'International Tables Vol C Tables 4.2.6.8 and 6.1.1.4'
H H 0.0000 0.0000 'International Tables Vol C Tables 4.2.6.8 and 6.1.1.4'
Si Si 0.2541 0.3302 'International Tables Vol C Tables 4.2.6.8 and 6.1.1.4'

loop_
_geom_angle_atom_site_label_1
_geom_angle_atom_site_label_2
_geom_angle_atom_site_label_3
_geom_angle
_geom_angle_site_symmetry_1
_geom_angle_site_symmetry_3
_geom_angle_publ_flag
C12 Si1 C10 109.95(10) . . ?
C12 Si1 C4 111.46(10) . . ?
C10 Si1 C4 112.35(10) . . ?
C12 Si1 C1 115.34(11) . . ?
C10 Si1 C1 111.83(10) . . ?
C4 Si1 C1 95.28(8) . . ?
C2X C1 C2 29.2(3) . . ?
C2X C1 Si1 104.7(3) . . ?
C2 C1 Si1 104.35(14) . . ?
C5 C2 C3 112.0(2) . . ?
C5 C2 C1 112.6(2) . . ?
C3 C2 C1 109.1(2) . . ?
C8 C3 C4 116.6(3) . . ?
C8 C3 C2 110.3(3) . . ?
C4 C3 C2 108.5(3) . . ?
C5 C2X C3X 108.8(8) . . ?
C5 C2X C1 116.4(6) . . ?
C3X C2X C1 103.0(8) . . ?
C2X C3X C8 118.1(9) . . ?
C2X C3X C4 112.2(8) . . ?
C8 C3X C4 109.7(8) . . ?
C3 C4 C3X 21.8(4) . . ?
C3 C4 Si1 104.95(17) . . ?
C3X C4 Si1 101.1(4) . . ?
C2X C5 C6 117.0(3) . . ?
C2X C5 C2 30.4(4) . . ?
C6 C5 C2 113.22(17) . . ?
C9 C6 C7 118.61(16) . . ?
C9 C6 C5 119.93(16) . . ?
C7 C6 C5 121.44(16) . . ?
C6 C7 C9 118.43(17) . 3_655 ?
C6 C7 C8 121.47(16) . . ?
C9 C7 C8 120.05(17) 3_655 . ?
C3 C8 C7 115.0(2) . . ?
C3 C8 C3X 22.4(4) . . ?
C7 C8 C3X 112.2(5) . . ?
C6 C9 C7 122.96(18) . 3_655 ?
C11 C10 Si1 114.22(18) . . ?
C13 C12 Si1 116.10(17) . . ?

loop_
_geom_bond_atom_site_label_1
_geom_bond_atom_site_label_2
_geom_bond_distance
_geom_bond_site_symmetry_2
_geom_bond_publ_flag
Si1 C12 1.862(2) . ?
Si1 C10 1.867(2) . ?
Si1 C4 1.884(2) . ?
Si1 C1 1.887(2) . ?
C1 C2X 1.553(7) . ?
C1 C2 1.566(3) . ?
C2 C5 1.525(3) . ?
C2 C3 1.544(5) . ?
C3 C8 1.491(4) . ?
C3 C4 1.517(4) . ?
C2X C5 1.472(8) . ?
C2X C3X 1.502(16) . ?
C3X C8 1.541(12) . ?
C3X C4 1.589(12) . ?
C5 C6 1.520(2) . ?
C6 C9 1.387(3) . ?
C6 C7 1.394(3) . ?
C7 C9 1.395(2) 3_655 ?
C7 C8 1.512(3) . ?
C9 C7 1.395(2) 3_655 ?
C10 C11 1.518(3) . ?
C12 C13 1.506(3) . ?
